data_1511127
loop_
_publ_author_name
'Bergerhoff, G.'
'Boenisch, J.'

_publ_section_title
;
 Strukturen im System Sn F2 - B F3
;
_journal_name_full 'Zeitschrift fuer Anorganische und Allgemeine Chemie'
_journal_page_first 35
_journal_page_last 41
_journal_paper_doi 10.1002/zaac.19814730204
_journal_volume 473
_journal_year 1981
_chemical_formula_sum 'B F9 Sn3'
_chemical_name_systematic 'Sn3 F5 B F4'
_space_group_IT_number 14
_symmetry_space_group_name_Hall '-P 2ybc'
_symmetry_space_group_name_H-M 'P 1 21/c 1'
_cell_angle_alpha 90
_cell_angle_beta 98.29
_cell_angle_gamma 90
_cell_formula_units_Z 4
_cell_length_a 10.772
_cell_length_b 7.638
_cell_length_c 10.328
_cell_volume 840.873
_citation_journal_id_ASTM ZAACAB
_cod_data_source_file boron0-1_229.cif
_cod_data_source_block B1F9Sn3
_cod_original_formula_sum 'B1 F9 Sn3'
_cod_database_code 1511127

loop_
_symmetry_equiv_pos_as_xyz
x,y,z
-x,y+1/2,-z+1/2
-x,-y,-z
x,-y-1/2,z-1/2

loop_
_atom_site_label
_atom_site_type_symbol
_atom_site_fract_x
_atom_site_fract_y
_atom_site_fract_z
_atom_site_occupancy
_atom_site_U_iso_or_equiv
F1 F-1 0.0377 0.6165 0.4064 1 0.0
B1 B+3 0.4012 0.5673 0.3021 1 0.0
F8 F-1 0.3749 0.7226 0.3623 1 0.0
F6 F-1 0.3423 0.4386 0.3485 1 0.0
Sn3 Sn+2 0.31939 0.09952 0.443 1 0.0
F3 F-1 0.1776 0.1279 0.2787 1 0.0
F2 F-1 0.0678 0.7657 0.1725 1 0.0
F4 F-1 0.1802 0.8978 0.4755 1 0.0
Sn1 Sn+2 0.059 0.33902 0.18699 1 0.0
F5 F-1 0.1953 0.2516 0.0306 1 0.0
Sn2 Sn+2 0.20025 0.86639 0.05961 1 0.0
F7 F-1 0.3733 0.5926 0.1757 1 0.0
F9 F-1 0.4651 0.0545 0.1762 1 0.0
